data_1513925
loop_
_publ_author_name
'Rigoli, Jared W.'
'Guzei, Ilia A.'
'Schomaker, Jennifer M.'

_publ_section_title
;
 Aminodiols via Stereocontrolled Oxidation of Methyleneaziridines.
;
_journal_issue 6
_journal_name_full 'Organic letters'
_journal_page_first 1696
_journal_page_last 1699
_journal_paper_doi 10.1021/ol5003576
_journal_volume 16
_journal_year 2014
_chemical_formula_moiety 'C27 H31 N3 O10'
_chemical_formula_sum 'C27 H31 N3 O10'
_chemical_formula_weight 557.55
_chemical_name_systematic
;
 ?
;
_space_group_crystal_system triclinic
_space_group_IT_number 2
_space_group_name_Hall '-P 1'
_space_group_name_H-M_alt 'P -1'
_symmetry_space_group_name_Hall '-P 1'
_symmetry_space_group_name_H-M 'P -1'
_atom_sites_solution_hydrogens geom
_atom_sites_solution_primary direct
_audit_creation_date 2014-02-05
_audit_creation_method
;
Olex2 1.2-beta
(compiled 2014.01.22 svn.r2872 for OlexSys, GUI svn.r4747)
;
_cell_angle_alpha 108.116(5)
_cell_angle_beta 93.050(5)
_cell_angle_gamma 104.286(5)
_cell_formula_units_Z 2
_cell_length_a 7.9880(7)
_cell_length_b 13.4927(12)
_cell_length_c 15.604(2)
_cell_measurement_reflns_used 9940
_cell_measurement_temperature 100
_cell_measurement_theta_max 71.969
_cell_measurement_theta_min 3.010
_cell_volume 1533.5(3)
_computing_cell_refinement 'SAINT+ Ver. 8.30C (Bruker-AXS, 2013)'
_computing_data_collection 'APEX2 Ver. 2013.2-0 (Bruker-AXS, 2013)'
_computing_data_reduction 'SAINT+ Ver. 8.30C (Bruker-AXS, 2013)'
_computing_molecular_graphics 'SHELXTL (Sheldrick, 2008-2013)'
_computing_publication_material 'SHELXTL (Sheldrick, 2008-2013)'
_computing_structure_refinement 'SHELXTL (Sheldrick, 2008-2013)'
_computing_structure_solution 'ShelXS (Sheldrick, 2008)'
_diffrn_ambient_temperature 100.01
_diffrn_detector_area_resol_mean 7.9
_diffrn_detector_type 'CCD area detector'
_diffrn_measured_fraction_theta_full 0.967
_diffrn_measured_fraction_theta_max 0.938
_diffrn_measurement_device 'three-circle diffractometer'
_diffrn_measurement_device_type 'Bruker SMART APEX2 area detector'
_diffrn_measurement_method '0.60\ \w and 0.6\ \f scans'
_diffrn_radiation_collimation '0.5 mm double-pinhole'
_diffrn_radiation_monochromator 'equatorially mounted graphite'
_diffrn_radiation_probe x-ray
_diffrn_radiation_type CuK\a
_diffrn_radiation_wavelength 1.54178
_diffrn_reflns_av_R_equivalents 0.0145
_diffrn_reflns_av_unetI/netI 0.0145
_diffrn_reflns_Laue_measured_fraction_full 0.967
_diffrn_reflns_Laue_measured_fraction_max 0.938
_diffrn_reflns_limit_h_max 9
_diffrn_reflns_limit_h_min -9
_diffrn_reflns_limit_k_max 16
_diffrn_reflns_limit_k_min -16
_diffrn_reflns_limit_l_max 18
_diffrn_reflns_limit_l_min -17
_diffrn_reflns_number 17922
_diffrn_reflns_point_group_measured_fraction_full 0.967
_diffrn_reflns_point_group_measured_fraction_max 0.938
_diffrn_reflns_theta_full 67.000
_diffrn_reflns_theta_max 72.266
_diffrn_reflns_theta_min 3.010
_diffrn_source 'sealed X-ray tube'
_diffrn_source_type 'Siemens, K FFCU 2K 90'
_exptl_absorpt_coefficient_mu 0.783
_exptl_absorpt_correction_T_max 0.7536
_exptl_absorpt_correction_T_min 0.6943
_exptl_absorpt_correction_type multi-scan
_exptl_absorpt_process_details
;
SADABS-2012/1 (Bruker,2012) was used for absorption correction.
wR2(int) was 0.0350 before and 0.0249 after correction.
The Ratio of minimum to maximum transmission is 0.9213.
The \l/2 correction factor is 0.0015.
;
_exptl_crystal_colour colourless
_exptl_crystal_colour_primary colourless
_exptl_crystal_density_diffrn 1.207
_exptl_crystal_density_method 'not measured'
_exptl_crystal_F_000 588
_exptl_crystal_size_max 0.4
_exptl_crystal_size_mid 0.2
_exptl_crystal_size_min 0.2
_refine_diff_density_max 0.328
_refine_diff_density_min -0.336
_refine_diff_density_rms 0.039
_refine_ls_extinction_method none
_refine_ls_goodness_of_fit_ref 1.033
_refine_ls_hydrogen_treatment constr
_refine_ls_matrix_type full
_refine_ls_number_parameters 375
_refine_ls_number_reflns 5675
_refine_ls_number_restraints 0
_refine_ls_restrained_S_all 1.033
_refine_ls_R_factor_all 0.0405
_refine_ls_R_factor_gt 0.0393
_refine_ls_shift/su_max 0.001
_refine_ls_shift/su_mean 0.000
_refine_ls_structure_factor_coef Fsqd
_refine_ls_weighting_details 'w=1/[\s^2^(Fo^2^)+(0.0533P)^2^+0.6090P] where P=(Fo^2^+2Fc^2^)/3'
_refine_ls_weighting_scheme calc
_refine_ls_wR_factor_gt 0.1022
_refine_ls_wR_factor_ref 0.1034
_reflns_Friedel_coverage 0.000
_reflns_number_gt 5437
_reflns_number_total 5675
_reflns_threshold_expression 'I > 2\s(I)'
_cod_data_source_file ol5003576_si_003.cif
_cod_data_source_block schomaker14
_cod_original_cell_volume 1533.6(3)
_cod_database_code 1513925
_shelxl_version_number 2014-1
_shelx_space_group_comment
;
The symmetry employed for this shelxl refinement is uniquely defined
by the following loop, which should always be used as a source of
symmetry information in preference to the above space-group names.
They are only intended as comments.
;
_shelx_estimated_absorpt_t_max 0.859
_shelx_estimated_absorpt_t_min 0.745
_olex2_refinement_description
;
1. Fixed Uiso
 At 1.2 times of:
  All C(H) groups, All C(H,H) groups
 At 1.5 times of:
  All C(H,H,H) groups, All O(H) groups
2. Others
 Sof(O6A)=Sof(O7A)=Sof(O8A)=Sof(O9A)=Sof(N3A)=Sof(C21A)=Sof(C22A)=Sof(C23A)=
 Sof(H23A)=Sof(C24A)=Sof(H24A)=Sof(C25A)=Sof(C26A)=Sof(H26A)=Sof(C27A)=
 Sof(H27A)=1-FVAR(1)
 Sof(O6)=Sof(O7)=Sof(O8)=Sof(O9)=Sof(N3)=Sof(C21)=Sof(C22)=Sof(C23)=Sof(H23)=
 Sof(C24)=Sof(H24)=Sof(C25)=Sof(C26)=Sof(H26)=Sof(C27)=Sof(H27)=FVAR(1)
 Uiso(O6A)=Uiso(O7A)=Uiso(O8A)=Uiso(O9A)=Uiso(N3A)=Uiso(C21A)=Uiso(C22A)=
 Uiso(C23A)=Uiso(C24A)=Uiso(C25A)=Uiso(C26A)=Uiso(C27A)=FVAR(2)
3.a Free rotating group:
 O6A(O7A,O8A,O9A,N3A,C21A,C22A,C23A,C24A,C25A,C26A,C27A)
3.b Ternary CH refined with riding coordinates:
 C2(H2), C3(H3), C14(H14)
3.c Secondary CH2 refined with riding coordinates:
 C13(H13A,H13B), C20(H20A,H20B)
3.d Aromatic/amide H refined with riding coordinates:
 C23(H23), C24(H24), C26(H26), C27(H27), C6(H6), C7(H7), C9(H9), C10(H10A),
 C23A(H23A), C24A(H24A), C26A(H26A), C27A(H27A)
3.e Idealised Me refined as rotating group:
 C12(H12A,H12B,H12C), C15(H15A,H15B,H15C), C16(H16A,H16B,H16C), C18(H18A,H18B,
 H18C), C19(H19A,H19B,H19C)
3.f Idealised tetrahedral OH refined as rotating group:
 O10(H10)
;

loop_
_space_group_symop_operation_xyz
'x, y, z'
'-x, -y, -z'

loop_
_atom_site_label
_atom_site_type_symbol
_atom_site_fract_x
_atom_site_fract_y
_atom_site_fract_z
_atom_site_U_iso_or_equiv
_atom_site_adp_type
_atom_site_occupancy
_atom_site_site_symmetry_order
_atom_site_calc_flag
_atom_site_refinement_flags_posn
_atom_site_refinement_flags_adp
_atom_site_refinement_flags_occupancy
_atom_site_disorder_assembly
_atom_site_disorder_group
O1 O 1.14373(11) 1.06536(7) 0.83885(6) 0.0257(2) Uani 1 1 d . . . . .
O2 O 0.96915(10) 0.94460(7) 0.88882(5) 0.02198(18) Uani 1 1 d . . . . .
O3 O 0.77605(12) 0.88153(7) 0.60520(6) 0.0285(2) Uani 1 1 d . . . . .
O4 O 1.45238(19) 1.31792(10) 0.58482(10) 0.0593(4) Uani 1 1 d . . . . .
O5 O 1.56714(14) 1.18453(10) 0.53483(8) 0.0482(3) Uani 1 1 d . . . . .
O6 O 0.36223(14) 0.78047(10) 0.74088(7) 0.0244(2) Uani 0.9201(15) 1 d . . P A .
O7_a O 0.14795(14) 0.69281(9) 0.80095(7) 0.0368(3) Uani 0.9201(15) 1 d . . P A 1
O8_a O 0.23896(14) 0.34314(9) 0.35797(7) 0.0361(3) Uani 0.9201(15) 1 d . . P A 1
O9_a O 0.00123(13) 0.26032(8) 0.39636(7) 0.0328(2) Uani 0.9201(15) 1 d . . P A 1
N3_a N 0.13352(16) 0.33623(9) 0.41178(8) 0.0276(3) Uani 0.9201(15) 1 d . . P A 1
C21_a C 0.23427(17) 0.69485(12) 0.74020(9) 0.0263(3) Uani 0.9201(15) 1 d . . P A 1
C22_a C 0.21404(16) 0.60056(11) 0.65463(9) 0.0243(3) Uani 0.9201(15) 1 d . . P A 1
C23_a C 0.08904(18) 0.50387(12) 0.64455(10) 0.0274(3) Uani 0.9201(15) 1 d . . P A 1
H23_a H 0.0213 0.4985 0.6920 0.033 Uiso 0.9201(15) 1 calc R U P A 1
C24_a C 0.06286(18) 0.41510(11) 0.56547(10) 0.0272(3) Uani 0.9201(15) 1 d . . P A 1
H24_a H -0.0226 0.3488 0.5576 0.033 Uiso 0.9201(15) 1 calc R U P A 1
C25_a C 0.16532(17) 0.42643(11) 0.49854(9) 0.0243(3) Uani 0.9201(15) 1 d . . P A 1
C26_a C 0.29298(17) 0.52117(11) 0.50741(9) 0.0251(3) Uani 0.9201(15) 1 d . . P A 1
H26_a H 0.3624 0.5256 0.4604 0.030 Uiso 0.9201(15) 1 calc R U P A 1
C27_a C 0.31690(17) 0.60916(11) 0.58632(10) 0.0250(3) Uani 0.9201(15) 1 d . . P A 1
H27_a H 0.4030 0.6751 0.5940 0.030 Uiso 0.9201(15) 1 calc R U P A 1
O10 O 0.67130(11) 0.86013(7) 0.97603(6) 0.0255(2) Uani 1 1 d . . . . .
H10 H 0.7299 0.8830 1.0281 0.038 Uiso 1 1 calc R U . . .
N1 N 0.87129(12) 0.95518(8) 0.75662(7) 0.0213(2) Uani 1 1 d . . . . .
N2 N 1.45412(17) 1.22347(11) 0.57043(9) 0.0401(3) Uani 1 1 d . . . . .
C1 C 1.00932(15) 0.99576(9) 0.82873(8) 0.0215(2) Uani 1 1 d . . . . .
C2 C 0.82414(15) 0.84642(9) 0.84340(8) 0.0212(2) Uani 1 1 d . . . . .
H2 H 0.8782 0.7940 0.8020 0.025 Uiso 1 1 calc R U . . .
C3 C 0.71903(15) 0.88441(9) 0.77987(8) 0.0214(2) Uani 1 1 d . . . . .
H3 H 0.6636 0.8208 0.7239 0.026 Uiso 1 1 calc R U . . .
C4 C 0.88715(16) 0.94680(10) 0.66605(8) 0.0232(2) Uani 1 1 d . . . . .
C5 C 1.04150(16) 1.02103(10) 0.64637(8) 0.0243(3) Uani 1 1 d . . . . .
C6 C 1.14120(16) 0.97556(10) 0.58304(9) 0.0257(3) Uani 1 1 d . . . . .
H6 H 1.1143 0.8989 0.5559 0.031 Uiso 1 1 calc R U . . .
C7 C 1.27951(17) 1.04169(11) 0.55945(9) 0.0284(3) Uani 1 1 d . . . . .
H7 H 1.3516 1.0115 0.5183 0.034 Uiso 1 1 calc R U . . .
C8 C 1.31010(18) 1.15259(11) 0.59714(9) 0.0308(3) Uani 1 1 d . . . . .
C9 C 1.2104(2) 1.20021(11) 0.65829(10) 0.0357(3) Uani 1 1 d . . . . .
H9 H 1.2331 1.2769 0.6819 0.043 Uiso 1 1 calc R U . . .
C10 C 1.07664(19) 1.13341(11) 0.68422(9) 0.0318(3) Uani 1 1 d . . . . .
H10A H 1.0088 1.1641 0.7278 0.038 Uiso 1 1 calc R U . . .
C11 C 0.75383(15) 0.79311(10) 0.91272(8) 0.0229(3) Uani 1 1 d . . . . .
C12 C 0.90740(16) 0.77449(10) 0.96230(9) 0.0259(3) Uani 1 1 d . . . . .
H12A H 0.9965 0.8438 0.9912 0.039 Uiso 1 1 calc R U . . .
H12B H 0.9575 0.7243 0.9185 0.039 Uiso 1 1 calc R U . . .
H12C H 0.8666 0.7434 1.0089 0.039 Uiso 1 1 calc R U . . .
C13 C 0.62041(17) 0.68429(10) 0.85770(9) 0.0274(3) Uani 1 1 d . . . . .
H13A H 0.5179 0.7006 0.8327 0.033 Uiso 1 1 calc R U . . .
H13B H 0.6734 0.6478 0.8053 0.033 Uiso 1 1 calc R U . . .
C14 C 0.55413(19) 0.60299(11) 0.90685(10) 0.0340(3) Uani 1 1 d . . . . .
H14 H 0.6570 0.5851 0.9313 0.041 Uiso 1 1 calc R U . . .
C15 C 0.4579(2) 0.64568(14) 0.98601(12) 0.0502(4) Uani 1 1 d . . . . .
H15A H 0.5394 0.7066 1.0339 0.075 Uiso 1 1 calc R U . . .
H15B H 0.4093 0.5876 1.0104 0.075 Uiso 1 1 calc R U . . .
H15C H 0.3632 0.6703 0.9646 0.075 Uiso 1 1 calc R U . . .
C16 C 0.4353(2) 0.49889(13) 0.83701(12) 0.0476(4) Uani 1 1 d . . . . .
H16A H 0.3319 0.5142 0.8134 0.071 Uiso 1 1 calc R U . . .
H16B H 0.3992 0.4439 0.8662 0.071 Uiso 1 1 calc R U . . .
H16C H 0.4987 0.4719 0.7867 0.071 Uiso 1 1 calc R U . . .
C17 C 0.58228(15) 0.94892(10) 0.81047(8) 0.0243(3) Uani 1 1 d . . . . .
C18 C 0.64922(16) 1.04695(10) 0.89829(9) 0.0271(3) Uani 1 1 d . . . . .
H18A H 0.6828 1.0224 0.9478 0.041 Uiso 1 1 calc R U . . .
H18B H 0.5568 1.0827 0.9143 0.041 Uiso 1 1 calc R U . . .
H18C H 0.7507 1.0984 0.8888 0.041 Uiso 1 1 calc R U . . .
C19 C 0.53223(17) 0.99020(11) 0.73384(9) 0.0300(3) Uani 1 1 d . . . . .
H19A H 0.6346 1.0423 0.7259 0.045 Uiso 1 1 calc R U . . .
H19B H 0.4396 1.0257 0.7500 0.045 Uiso 1 1 calc R U . . .
H19C H 0.4907 0.9288 0.6769 0.045 Uiso 1 1 calc R U . . .
C20 C 0.41642(15) 0.87384(10) 0.82473(9) 0.0259(3) Uani 1 1 d . . . . .
H20A_a H 0.4402 0.8504 0.8772 0.031 Uiso 1 1 calc R U . A 1
H20B_a H 0.3240 0.9116 0.8365 0.031 Uiso 1 1 calc R U . A 1
O6A_b O 0.3575(17) 0.7846(11) 0.7427(6) 0.0511(19) Uiso 0.0799(15) 1 d G U P A 2
O7A_b O 0.1240(15) 0.8396(7) 0.7117(6) 0.0511(19) Uiso 0.0799(15) 1 d G U P A 2
O8A_b O 0.2125(14) 0.3998(7) 0.3239(6) 0.0511(19) Uiso 0.0799(15) 1 d G U P A 2
O9A_b O 0.0162(14) 0.4644(8) 0.2772(5) 0.0511(19) Uiso 0.0799(15) 1 d G U P A 2
N3A_b N 0.1203(11) 0.4621(6) 0.3370(5) 0.0511(19) Uiso 0.0799(15) 1 d G U P A 2
C21A_b C 0.2178(13) 0.7812(7) 0.6891(5) 0.0511(19) Uiso 0.0799(15) 1 d G U P A 2
C22A_b C 0.1918(10) 0.6945(6) 0.5981(5) 0.0511(19) Uiso 0.0799(15) 1 d G U P A 2
C23A_b C 0.0485(10) 0.6793(6) 0.5356(5) 0.0511(19) Uiso 0.0799(15) 1 d G U P A 2
H23A_b H -0.0307 0.7220 0.5519 0.061 Uiso 0.0799(15) 1 calc R U P A 2
C24A_b C 0.0213(9) 0.6015(7) 0.4491(5) 0.0511(19) Uiso 0.0799(15) 1 d G U P A 2
H24A_b H -0.0748 0.5908 0.4055 0.061 Uiso 0.0799(15) 1 calc R U P A 2
C25A_b C 0.1395(9) 0.5402(5) 0.4291(5) 0.0511(19) Uiso 0.0799(15) 1 d G U P A 2
C26A_b C 0.2806(12) 0.5524(8) 0.4910(6) 0.0511(19) Uiso 0.0799(15) 1 d G U P A 2
H26A_b H 0.3576 0.5081 0.4753 0.061 Uiso 0.0799(15) 1 calc R U P A 2
C27A_b C 0.3063(12) 0.6304(8) 0.5760(5) 0.0511(19) Uiso 0.0799(15) 1 d G U P A 2
H27A_b H 0.4022 0.6405 0.6195 0.061 Uiso 0.0799(15) 1 calc R U P A 2

loop_
_atom_site_aniso_label
_atom_site_aniso_U_11
_atom_site_aniso_U_22
_atom_site_aniso_U_33
_atom_site_aniso_U_23
_atom_site_aniso_U_13
_atom_site_aniso_U_12
O1 0.0226(4) 0.0294(4) 0.0214(4) 0.0070(3) 0.0022(3) 0.0027(3)
O2 0.0205(4) 0.0257(4) 0.0177(4) 0.0061(3) 0.0015(3) 0.0044(3)
O3 0.0291(5) 0.0352(5) 0.0188(4) 0.0084(4) 0.0006(3) 0.0058(4)
O4 0.0724(9) 0.0392(6) 0.0658(9) 0.0235(6) 0.0276(7) 0.0028(6)
O5 0.0351(6) 0.0597(7) 0.0514(7) 0.0255(6) 0.0141(5) 0.0056(5)
O6 0.0188(4) 0.0296(5) 0.0184(5) 0.0018(4) 0.0017(3) 0.0036(4)
O7_a 0.0308(5) 0.0420(6) 0.0285(6) 0.0029(4) 0.0124(4) 0.0035(4)
O8_a 0.0422(6) 0.0346(6) 0.0265(6) 0.0026(4) 0.0105(5) 0.0105(5)
O9_a 0.0339(5) 0.0233(5) 0.0370(6) 0.0067(4) -0.0004(4) 0.0060(4)
N3_a 0.0315(6) 0.0248(6) 0.0266(6) 0.0071(5) 0.0015(5) 0.0105(5)
C21_a 0.0183(6) 0.0342(7) 0.0244(7) 0.0070(6) 0.0024(5) 0.0073(5)
C22_a 0.0197(6) 0.0312(7) 0.0217(7) 0.0075(5) 0.0011(5) 0.0087(5)
C23_a 0.0259(7) 0.0338(7) 0.0250(7) 0.0123(6) 0.0062(5) 0.0092(6)
C24_a 0.0275(7) 0.0271(7) 0.0290(8) 0.0118(6) 0.0028(5) 0.0083(5)
C25_a 0.0252(6) 0.0248(6) 0.0235(7) 0.0066(5) 0.0006(5) 0.0103(5)
C26_a 0.0218(6) 0.0319(7) 0.0223(7) 0.0081(5) 0.0041(5) 0.0094(5)
C27_a 0.0176(6) 0.0294(7) 0.0243(7) 0.0058(5) 0.0024(5) 0.0041(5)
O10 0.0236(4) 0.0347(5) 0.0167(4) 0.0048(3) 0.0038(3) 0.0104(4)
N1 0.0198(5) 0.0254(5) 0.0182(5) 0.0062(4) 0.0028(4) 0.0069(4)
N2 0.0415(7) 0.0417(7) 0.0345(7) 0.0172(5) 0.0058(5) 0.0009(6)
C1 0.0225(6) 0.0244(6) 0.0174(6) 0.0043(4) 0.0050(4) 0.0094(5)
C2 0.0190(5) 0.0234(6) 0.0180(6) 0.0034(4) 0.0020(4) 0.0051(4)
C3 0.0202(5) 0.0247(6) 0.0177(6) 0.0049(4) 0.0033(4) 0.0059(4)
C4 0.0252(6) 0.0263(6) 0.0209(6) 0.0084(5) 0.0034(5) 0.0114(5)
C5 0.0256(6) 0.0305(6) 0.0189(6) 0.0110(5) 0.0013(5) 0.0086(5)
C6 0.0276(6) 0.0298(6) 0.0214(6) 0.0101(5) 0.0019(5) 0.0095(5)
C7 0.0264(6) 0.0385(7) 0.0236(7) 0.0137(5) 0.0045(5) 0.0107(5)
C8 0.0309(7) 0.0372(7) 0.0251(7) 0.0163(5) 0.0024(5) 0.0038(5)
C9 0.0461(8) 0.0291(7) 0.0320(8) 0.0122(5) 0.0075(6) 0.0075(6)
C10 0.0389(7) 0.0317(7) 0.0279(7) 0.0113(5) 0.0105(6) 0.0122(6)
C11 0.0233(6) 0.0269(6) 0.0179(6) 0.0059(5) 0.0048(5) 0.0072(5)
C12 0.0266(6) 0.0306(6) 0.0223(6) 0.0095(5) 0.0055(5) 0.0102(5)
C13 0.0284(6) 0.0283(6) 0.0227(6) 0.0075(5) 0.0037(5) 0.0042(5)
C14 0.0341(7) 0.0329(7) 0.0339(8) 0.0151(6) 0.0022(6) 0.0028(6)
C15 0.0562(10) 0.0510(9) 0.0431(10) 0.0235(8) 0.0190(8) 0.0017(8)
C16 0.0516(9) 0.0348(8) 0.0482(10) 0.0171(7) -0.0011(7) -0.0048(7)
C17 0.0210(6) 0.0285(6) 0.0215(6) 0.0040(5) 0.0024(5) 0.0095(5)
C18 0.0246(6) 0.0279(6) 0.0259(7) 0.0028(5) 0.0040(5) 0.0102(5)
C19 0.0271(6) 0.0357(7) 0.0289(7) 0.0094(5) 0.0028(5) 0.0141(5)
C20 0.0209(6) 0.0320(6) 0.0203(6) 0.0014(5) 0.0027(4) 0.0089(5)

loop_
_atom_type_symbol
_atom_type_description
_atom_type_scat_dispersion_real
_atom_type_scat_dispersion_imag
_atom_type_scat_source
C C 0.0181 0.0091 'International Tables Vol C Tables 4.2.6.8 and 6.1.1.4'
H H 0.0000 0.0000 'International Tables Vol C Tables 4.2.6.8 and 6.1.1.4'
N N 0.0311 0.0180 'International Tables Vol C Tables 4.2.6.8 and 6.1.1.4'
O O 0.0492 0.0322 'International Tables Vol C Tables 4.2.6.8 and 6.1.1.4'

loop_
_geom_angle_atom_site_label_1
_geom_angle_atom_site_label_2
_geom_angle_atom_site_label_3
_geom_angle
C1 O2 C2 107.73(9)
C21_a O6 C20 118.28(11)
C21A_b O6 C20 112.7(4)
O8_a N3_a O9_a 123.98(12)
O8_a N3_a C25_a 117.67(11)
O9_a N3_a C25_a 118.32(11)
O6 C21_a C22_a 111.22(11)
O7_a C21_a O6 124.60(13)
O7_a C21_a C22_a 124.17(13)
C23_a C22_a C21_a 118.31(12)
C23_a C22_a C27_a 120.56(13)
C27_a C22_a C21_a 121.12(12)
C22_a C23_a H23_a 119.8
C24_a C23_a C22_a 120.33(13)
C24_a C23_a H23_a 119.8
C23_a C24_a H24_a 121.1
C25_a C24_a C23_a 117.79(13)
C25_a C24_a H24_a 121.1
C24_a C25_a N3_a 119.09(12)
C24_a C25_a C26_a 123.12(13)
C26_a C25_a N3_a 117.73(12)
C25_a C26_a H26_a 120.8
C27_a C26_a C25_a 118.45(13)
C27_a C26_a H26_a 120.8
C22_a C27_a H27_a 120.1
C26_a C27_a C22_a 119.73(13)
C26_a C27_a H27_a 120.1
C11 O10 H10 109.5
C1 N1 C3 109.82(9)
C4 N1 C1 125.67(10)
C4 N1 C3 120.79(10)
O4 N2 C8 117.52(13)
O5 N2 O4 124.23(13)
O5 N2 C8 118.24(12)
O1 C1 O2 123.07(11)
O1 C1 N1 128.23(11)
O2 C1 N1 108.70(10)
O2 C2 H2 105.3
O2 C2 C3 102.17(9)
O2 C2 C11 110.20(9)
C3 C2 H2 105.3
C11 C2 H2 105.3
C11 C2 C3 126.88(10)
N1 C3 C2 96.80(9)
N1 C3 H3 108.4
N1 C3 C17 109.33(9)
C2 C3 H3 108.4
C2 C3 C17 124.36(10)
C17 C3 H3 108.4
O3 C4 N1 120.17(11)
O3 C4 C5 121.13(11)
N1 C4 C5 118.69(10)
C6 C5 C4 118.32(11)
C6 C5 C10 120.29(12)
C10 C5 C4 121.16(11)
C5 C6 H6 119.9
C7 C6 C5 120.12(12)
C7 C6 H6 119.9
C6 C7 H7 120.8
C8 C7 C6 118.33(12)
C8 C7 H7 120.8
C7 C8 N2 118.64(12)
C7 C8 C9 122.87(12)
C9 C8 N2 118.49(13)
C8 C9 H9 120.8
C8 C9 C10 118.35(13)
C10 C9 H9 120.8
C5 C10 H10A 120.0
C9 C10 C5 119.95(12)
C9 C10 H10A 120.0
O10 C11 C2 110.91(10)
O10 C11 C12 110.49(10)
O10 C11 C13 110.11(10)
C2 C11 C13 106.49(10)
C12 C11 C2 107.91(10)
C12 C11 C13 110.83(10)
C11 C12 H12A 109.5
C11 C12 H12B 109.5
C11 C12 H12C 109.5
H12A C12 H12B 109.5
H12A C12 H12C 109.5
H12B C12 H12C 109.5
C11 C13 H13A 107.8
C11 C13 H13B 107.8
H13A C13 H13B 107.1
C14 C13 C11 118.09(11)
C14 C13 H13A 107.8
C14 C13 H13B 107.8
C13 C14 H14 108.2
C15 C14 C13 113.69(12)
C15 C14 H14 108.2
C15 C14 C16 110.17(13)
C16 C14 C13 108.33(12)
C16 C14 H14 108.2
C14 C15 H15A 109.5
C14 C15 H15B 109.5
C14 C15 H15C 109.5
H15A C15 H15B 109.5
H15A C15 H15C 109.5
H15B C15 H15C 109.5
C14 C16 H16A 109.5
C14 C16 H16B 109.5
C14 C16 H16C 109.5
H16A C16 H16B 109.5
H16A C16 H16C 109.5
H16B C16 H16C 109.5
C18 C17 C3 113.61(10)
C18 C17 C19 108.25(10)
C19 C17 C3 108.60(10)
C20 C17 C3 110.05(10)
C20 C17 C18 108.54(10)
C20 C17 C19 107.61(10)
C17 C18 H18A 109.5
C17 C18 H18B 109.5
C17 C18 H18C 109.5
H18A C18 H18B 109.5
H18A C18 H18C 109.5
H18B C18 H18C 109.5
C17 C19 H19A 109.5
C17 C19 H19B 109.5
C17 C19 H19C 109.5
H19A C19 H19B 109.5
H19A C19 H19C 109.5
H19B C19 H19C 109.5
O6 C20 C17 106.29(10)
O6 C20 H20A_a 110.5
O6 C20 H20B_a 110.5
C17 C20 H20A_a 110.5
C17 C20 H20B_a 110.5
H20A_a C20 H20B_a 108.7
O6A_b C20 O6 2.4(5)
O6A_b C20 C17 107.2(7)
C21A_b O6A_b C20 117.8(6)
O8A_b N3A_b O9A_b 123.9
O8A_b N3A_b C25A_b 117.7
O9A_b N3A_b C25A_b 118.3
O6 C21A_b C22A_b 108.6(4)
O6A_b C21A_b O6 2.7(4)
O6A_b C21A_b C22A_b 111.3
O7A_b C21A_b O6 127.1(4)
O7A_b C21A_b O6A_b 124.4
O7A_b C21A_b C22A_b 124.3
C23A_b C22A_b C21A_b 118.0
C27A_b C22A_b C21A_b 121.5
C27A_b C22A_b C23A_b 120.5
C22A_b C23A_b H23A_b 119.9
C24A_b C23A_b C22A_b 120.1
C24A_b C23A_b H23A_b 119.9
C23A_b C24A_b H24A_b 121.2
C25A_b C24A_b C23A_b 117.7
C25A_b C24A_b H24A_b 121.2
C24A_b C25A_b N3A_b 119.0
C26A_b C25A_b N3A_b 117.9
C26A_b C25A_b C24A_b 123.1
C25A_b C26A_b H26A_b 120.8
C27A_b C26A_b C25A_b 118.4
C27A_b C26A_b H26A_b 120.8
C22A_b C27A_b H27A_b 119.9
C26A_b C27A_b C22A_b 120.1
C26A_b C27A_b H27A_b 119.9

loop_
_geom_bond_atom_site_label_1
_geom_bond_atom_site_label_2
_geom_bond_distance
O1 C1 1.2048(15)
O2 C1 1.3357(15)
O2 C2 1.4732(14)
O3 C4 1.2122(16)
O4 N2 1.2271(18)
O5 N2 1.2270(18)
O6 C21_a 1.3372(19)
O6 C20 1.4602(15)
O6 C21A_b 1.376(10)
O7_a C21_a 1.2047(17)
O8_a N3_a 1.2282(16)
O9_a N3_a 1.2285(16)
N3_a C25_a 1.4714(17)
C21_a C22_a 1.4989(19)
C22_a C23_a 1.392(2)
C22_a C27_a 1.3956(19)
C23_a H23_a 0.9500
C23_a C24_a 1.390(2)
C24_a H24_a 0.9500
C24_a C25_a 1.383(2)
C25_a C26_a 1.3873(19)
C26_a H26_a 0.9500
C26_a C27_a 1.3843(19)
C27_a H27_a 0.9500
O10 H10 0.8400
O10 C11 1.4270(14)
N1 C1 1.4030(15)
N1 C3 1.4873(15)
N1 C4 1.3974(16)
N2 C8 1.4724(17)
C2 H2 1.0000
C2 C3 1.5460(16)
C2 C11 1.5336(17)
C3 H3 1.0000
C3 C17 1.5637(16)
C4 C5 1.4966(17)
C5 C6 1.3911(18)
C5 C10 1.3936(19)
C6 H6 0.9500
C6 C7 1.3832(18)
C7 H7 0.9500
C7 C8 1.379(2)
C8 C9 1.382(2)
C9 H9 0.9500
C9 C10 1.384(2)
C10 H10A 0.9500
C11 C12 1.5292(17)
C11 C13 1.5412(17)
C12 H12A 0.9800
C12 H12B 0.9800
C12 H12C 0.9800
C13 H13A 0.9900
C13 H13B 0.9900
C13 C14 1.5336(18)
C14 H14 1.0000
C14 C15 1.525(2)
C14 C16 1.530(2)
C15 H15A 0.9800
C15 H15B 0.9800
C15 H15C 0.9800
C16 H16A 0.9800
C16 H16B 0.9800
C16 H16C 0.9800
C17 C18 1.5360(17)
C17 C19 1.5405(18)
C17 C20 1.5297(17)
C18 H18A 0.9800
C18 H18B 0.9800
C18 H18C 0.9800
C19 H19A 0.9800
C19 H19B 0.9800
C19 H19C 0.9800
C20 H20A_a 0.9900
C20 H20B_a 0.9900
C20 O6A_b 1.418(8)
O6A_b C21A_b 1.3399
O7A_b C21A_b 1.2053
O8A_b N3A_b 1.2266
O9A_b N3A_b 1.2293
N3A_b C25A_b 1.4675
C21A_b C22A_b 1.4981
C22A_b C23A_b 1.3949
C22A_b C27A_b 1.3936
C23A_b H23A_b 0.9500
C23A_b C24A_b 1.3938
C24A_b H24A_b 0.9500
C24A_b C25A_b 1.3897
C25A_b C26A_b 1.3870
C26A_b H26A_b 0.9500
C26A_b C27A_b 1.3804
C27A_b H27A_b 0.9500

loop_
_geom_hbond_atom_site_label_D
_geom_hbond_atom_site_label_H
_geom_hbond_atom_site_label_A
_geom_hbond_distance_DH
_geom_hbond_distance_HA
_geom_hbond_distance_DA
_geom_hbond_angle_DHA
_geom_hbond_site_symmetry_A
O10 H10 O1 0.84 2.09 2.9232(13) 175.2 2_777

loop_
_geom_torsion_atom_site_label_1
_geom_torsion_atom_site_label_2
_geom_torsion_atom_site_label_3
_geom_torsion_atom_site_label_4
_geom_torsion
O2 C2 C3 N1 36.20(10)
O2 C2 C3 C17 -82.84(12)
O2 C2 C11 O10 67.40(12)
O2 C2 C11 C12 -53.76(12)
O2 C2 C11 C13 -172.80(9)
O3 C4 C5 C6 -52.92(16)
O3 C4 C5 C10 121.62(14)
O4 N2 C8 C7 161.51(14)
O4 N2 C8 C9 -17.9(2)
O5 N2 C8 C7 -18.0(2)
O5 N2 C8 C9 162.60(14)
O6 C21_a C22_a C23_a 178.26(12)
O6 C21_a C22_a C27_a -2.08(18)
O6 C20 O6A_b C21A_b -172(18)
O6 C21A_b C22A_b C23A_b 178.3(8)
O6 C21A_b C22A_b C27A_b -1.6(8)
O7_a C21_a C22_a C23_a -0.7(2)
O7_a C21_a C22_a C27_a 179.01(14)
O8_a N3_a C25_a C24_a -171.51(12)
O8_a N3_a C25_a C26_a 11.26(18)
O9_a N3_a C25_a C24_a 10.53(18)
O9_a N3_a C25_a C26_a -166.69(12)
N3_a C25_a C26_a C27_a 175.95(12)
C21_a O6 C20 C17 170.44(11)
C21_a O6 C20 O6A_b -76(17)
C21_a O6 C21A_b O6A_b 108(16)
C21_a O6 C21A_b O7A_b 103.5(6)
C21_a O6 C21A_b C22A_b -75.5(3)
C21_a C22_a C23_a C24_a 178.50(12)
C21_a C22_a C27_a C26_a -178.89(12)
C22_a C23_a C24_a C25_a 0.4(2)
C23_a C22_a C27_a C26_a 0.8(2)
C23_a C24_a C25_a N3_a -176.30(12)
C23_a C24_a C25_a C26_a 0.8(2)
C24_a C25_a C26_a C27_a -1.2(2)
C25_a C26_a C27_a C22_a 0.4(2)
C27_a C22_a C23_a C24_a -1.2(2)
O10 C11 C13 C14 -71.18(14)
N1 C3 C17 C18 -64.19(13)
N1 C3 C17 C19 56.33(12)
N1 C3 C17 C20 173.89(10)
N1 C4 C5 C6 128.17(12)
N1 C4 C5 C10 -57.29(16)
N2 C8 C9 C10 -179.12(13)
C1 O2 C2 C3 -34.41(11)
C1 O2 C2 C11 -171.59(9)
C1 N1 C3 C2 -28.79(11)
C1 N1 C3 C17 101.31(11)
C1 N1 C4 O3 156.17(11)
C1 N1 C4 C5 -24.91(17)
C2 O2 C1 O1 -164.16(11)
C2 O2 C1 N1 16.34(11)
C2 C3 C17 C18 48.88(16)
C2 C3 C17 C19 169.40(11)
C2 C3 C17 C20 -73.05(14)
C2 C11 C13 C14 168.50(11)
C3 N1 C1 O1 -169.97(11)
C3 N1 C1 O2 9.50(12)
C3 N1 C4 O3 0.18(17)
C3 N1 C4 C5 179.10(10)
C3 C2 C11 O10 -56.44(15)
C3 C2 C11 C12 -177.59(11)
C3 C2 C11 C13 63.36(14)
C3 C17 C20 O6 -53.01(13)
C3 C17 C20 O6A_b -55.3(5)
C4 N1 C1 O1 31.85(19)
C4 N1 C1 O2 -148.69(11)
C4 N1 C3 C2 130.63(10)
C4 N1 C3 C17 -99.26(12)
C4 C5 C6 C7 176.67(11)
C4 C5 C10 C9 -173.95(12)
C5 C6 C7 C8 -2.79(19)
C6 C5 C10 C9 0.5(2)
C6 C7 C8 N2 -178.36(12)
C6 C7 C8 C9 1.0(2)
C7 C8 C9 C10 1.5(2)
C8 C9 C10 C5 -2.2(2)
C10 C5 C6 C7 2.09(19)
C11 C2 C3 N1 163.31(11)
C11 C2 C3 C17 44.27(17)
C11 C13 C14 C15 61.49(17)
C11 C13 C14 C16 -175.68(12)
C12 C11 C13 C14 51.38(15)
C17 C20 O6A_b C21A_b -105.2(7)
C18 C17 C20 O6 -177.91(10)
C18 C17 C20 O6A_b 179.8(5)
C19 C17 C20 O6 65.15(12)
C19 C17 C20 O6A_b 62.8(5)
C20 O6 C21_a O7_a 7.7(2)
C20 O6 C21_a C22_a -171.23(11)
C20 O6 C21A_b O6A_b -7(16)
C20 O6 C21A_b O7A_b -10.9(8)
C20 O6 C21A_b C22A_b 170.06(12)
C20 O6A_b C21A_b O6 173(17)
C20 O6A_b C21A_b O7A_b -11.3(9)
C20 O6A_b C21A_b C22A_b 169.5(9)
O6A_b C21A_b C22A_b C23A_b 178.4
O6A_b C21A_b C22A_b C27A_b -1.5
O7A_b C21A_b C22A_b C23A_b -0.8
O7A_b C21A_b C22A_b C27A_b 179.3
O8A_b N3A_b C25A_b C24A_b -171.3
O8A_b N3A_b C25A_b C26A_b 11.4
O9A_b N3A_b C25A_b C24A_b 10.3
O9A_b N3A_b C25A_b C26A_b -167.0
N3A_b C25A_b C26A_b C27A_b 176.0
C21A_b O6 C21_a O7_a -99.7(4)
C21A_b O6 C21_a C22_a 81.4(4)
C21A_b O6 C20 C17 -106.4(5)
C21A_b O6 C20 O6A_b 7(17)
C21A_b C22A_b C23A_b C24A_b 178.3
C21A_b C22A_b C27A_b C26A_b -178.9
C22A_b C23A_b C24A_b C25A_b 0.8
C23A_b C22A_b C27A_b C26A_b 1.2
C23A_b C24A_b C25A_b N3A_b -176.5
C23A_b C24A_b C25A_b C26A_b 0.7
C24A_b C25A_b C26A_b C27A_b -1.2
C25A_b C26A_b C27A_b C22A_b 0.3
C27A_b C22A_b C23A_b C24A_b -1.8
